data_2023152
loop_
_publ_author_name
'Kumagai, Hitoshi'
'Kawata, Satoshi'
'Ogihara, Nobuhiro'

_publ_section_title
;
 Crystal structures of 1,1'-bis-(carb-oxy-meth-yl)-4,4'-bipyridinium
 derivatives.
;
_journal_coeditor_code JP2007
_journal_issue 'Pt 7'
_journal_name_full 'Acta crystallographica. Section E, Crystallographic communications'
_journal_page_first 695
_journal_page_last 698
_journal_paper_doi 10.1107/S2056989024005127
_journal_volume 80
_journal_year 2024
_chemical_formula_iupac 'C14 H13 N2 O4.5 +, B F4 -'
_chemical_formula_moiety 'C14 H13 N2 O4.5 +, B F4 -'
_chemical_formula_sum 'C14 H14 B F4 N2 O4.5'
_chemical_formula_weight 368.08
_chemical_name_systematic
;
2-[1'-(Carboxymethyl)-4,4'-bipyridine-1,1'-diium-1-yl]acetate
tetrafluoroborate
;
_space_group_crystal_system monoclinic
_space_group_IT_number 14
_space_group_name_Hall '-P 2yn'
_space_group_name_H-M_alt 'P 1 21/n 1'
_atom_sites_solution_hydrogens mixed
_atom_sites_solution_primary direct
_atom_sites_solution_secondary difmap
_audit_creation_method SHELXL-2018/3
_cell_angle_alpha 90
_cell_angle_beta 95.123(3)
_cell_angle_gamma 90
_cell_formula_units_Z 4
_cell_length_a 7.6794(16)
_cell_length_b 20.987(4)
_cell_length_c 10.0514(19)
_cell_measurement_reflns_used 2543
_cell_measurement_temperature 100
_cell_measurement_theta_max 27.41
_cell_measurement_theta_min 5.63
_cell_volume 1613.5(5)
_computing_cell_refinement
;
RAPID-AUTO (Rigaku, 1995)
;
_computing_data_collection
;
RAPID-AUTO (Rigaku, 1995)
;
_computing_data_reduction
;
RAPID-AUTO (Rigaku, 1995)
;
_computing_molecular_graphics
;
<i>Yadokari-XG 2009</i> (Kabuto <i>et al.</i>,  2009)
;
_computing_publication_material
;
<i>Yadokari-XG 2009</i> (Kabuto <i>et al.</i>,  2009)
;
_computing_structure_refinement
;
<i>SHELXL2018/3</i> (Sheldrick, 2015)
;
_computing_structure_solution
;
<i>Il Milione</i> (Burla <i>et al.</i>,  2007)
;
_diffrn_ambient_temperature 100(2)
_diffrn_detector_area_resol_mean 10.000
_diffrn_measured_fraction_theta_full 0.999
_diffrn_measured_fraction_theta_max 0.995
_diffrn_measurement_device_type 'Rigaku R-AXIS RAPID'
_diffrn_measurement_method \w
_diffrn_radiation_type MoK\a
_diffrn_radiation_wavelength 0.71075
_diffrn_reflns_av_R_equivalents 0.0318
_diffrn_reflns_av_unetI/netI 0.0274
_diffrn_reflns_limit_h_max 9
_diffrn_reflns_limit_h_min -9
_diffrn_reflns_limit_k_max 27
_diffrn_reflns_limit_k_min -27
_diffrn_reflns_limit_l_max 13
_diffrn_reflns_limit_l_min -13
_diffrn_reflns_number 15631
_diffrn_reflns_theta_full 25.242
_diffrn_reflns_theta_max 27.427
_diffrn_reflns_theta_min 3.204
_exptl_absorpt_coefficient_mu 0.141
_exptl_absorpt_correction_T_max 0.987
_exptl_absorpt_correction_T_min 0.656
_exptl_absorpt_correction_type multi-scan
_exptl_absorpt_process_details
;
(ABSCOR; Rigaku, 1995)
;
_exptl_crystal_colour colorless
_exptl_crystal_density_diffrn 1.519
_exptl_crystal_density_method 'not measured'
_exptl_crystal_description platelet
_exptl_crystal_F_000 756
_exptl_crystal_size_max 0.600
_exptl_crystal_size_mid 0.400
_exptl_crystal_size_min 0.400
_refine_diff_density_max 0.721
_refine_diff_density_min -0.560
_refine_ls_extinction_method none
_refine_ls_goodness_of_fit_ref 1.051
_refine_ls_hydrogen_treatment mixed
_refine_ls_matrix_type full
_refine_ls_number_parameters 292
_refine_ls_number_reflns 3652
_refine_ls_number_restraints 1
_refine_ls_restrained_S_all 1.051
_refine_ls_R_factor_all 0.0589
_refine_ls_R_factor_gt 0.0510
_refine_ls_shift/su_max 0.000
_refine_ls_shift/su_mean 0.000
_refine_ls_structure_factor_coef Fsqd
_refine_ls_weighting_details 'w=1/[\s^2^(Fo^2^)+(0.0594P)^2^+1.2013P] where P=(Fo^2^+2Fc^2^)/3'
_refine_ls_weighting_scheme calc
_refine_ls_wR_factor_gt 0.1255
_refine_ls_wR_factor_ref 0.1315
_reflns_number_gt 3119
_reflns_number_total 3652
_reflns_threshold_expression 'I > 2\s(I)'
_cod_data_source_file jp2007.cif
_cod_data_source_block HbcbpyBF4
_cod_depositor_comments 'Adding full bibliography for 2023152--2023153.cif.'
_cod_original_formula_sum 'C14 H14 B F4 N2 O4.50'
_cod_database_code 2023152
_shelx_space_group_comment
;
The symmetry employed for this shelxl refinement is uniquely defined
by the following loop, which should always be used as a source of
symmetry information in preference to the above space-group names.
They are only intended as comments.
;
_shelx_estimated_absorpt_t_min 0.920
_shelx_estimated_absorpt_t_max 0.946

loop_
_space_group_symop_id
_space_group_symop_operation_xyz
1 +X,+Y,+Z
2 1/2-X,1/2+Y,1/2-Z
3 -X,-Y,-Z
4 -1/2+X,-1/2-Y,-1/2+Z

loop_
_atom_site_type_symbol
_atom_site_label
_atom_site_fract_x
_atom_site_fract_y
_atom_site_fract_z
_atom_site_U_iso_or_equiv
_atom_site_adp_type
_atom_site_calc_flag
_atom_site_occupancy
_atom_site_disorder_assembly
_atom_site_disorder_group
O O4 -0.12434(15) 0.59508(5) 0.51560(12) 0.0246(3) Uani d 1 . .
O O3 -0.18392(15) 0.49606(6) 0.58466(13) 0.0278(3) Uani d 1 . .
C C14 -0.0977(2) 0.54581(7) 0.59083(16) 0.0212(3) Uani d 1 . .
C C13 0.0546(2) 0.54866(8) 0.69960(17) 0.0232(3) Uani d 1 . .
H H13 0.006964 0.550938 0.787824 0.028 Uiso calc 1 . .
H H13A 0.123093 0.508798 0.697034 0.028 Uiso calc 1 . .
N N2 0.17293(17) 0.60349(6) 0.68628(13) 0.0206(3) Uani d 1 . .
C C10 0.3334(2) 0.59435(8) 0.64492(17) 0.0224(3) Uani d 1 . .
H H10 0.368960 0.552814 0.621280 0.027 Uiso calc 1 . .
C C9 0.4466(2) 0.64527(8) 0.63679(17) 0.0233(3) Uani d 1 . .
H H9 0.559646 0.638678 0.607859 0.028 Uiso calc 1 . .
C C8 0.3941(2) 0.70639(8) 0.67125(16) 0.0211(3) Uani d 1 . .
C C5 0.5167(2) 0.76126(8) 0.67427(16) 0.0221(3) Uani d 1 . .
N N1 0.75008(18) 0.86160(6) 0.68917(14) 0.0227(3) Uani d 1 . .
C C12 0.2245(2) 0.71446(8) 0.70921(17) 0.0249(4) Uani d 1 . .
H H12 0.183872 0.755753 0.729713 0.030 Uiso calc 1 . .
C C7 0.6207(2) 0.86054(8) 0.77144(18) 0.0252(3) Uani d 1 . .
H H7 0.611023 0.894042 0.833916 0.030 Uiso calc 1 . .
C C1 1.0355(2) 0.88901(7) 0.80414(16) 0.0208(3) Uani d 1 . .
O O1 1.14297(16) 0.93451(6) 0.84102(13) 0.0305(3) Uani d 1 . .
O O2 1.04698(15) 0.83348(5) 0.84064(12) 0.0240(3) Uani d 1 . .
C C11 0.1169(2) 0.66241(8) 0.71677(17) 0.0246(3) Uani d 1 . .
H H11 0.002372 0.667885 0.743615 0.029 Uiso calc 1 . .
C C6 0.5025(2) 0.81110(8) 0.76520(17) 0.0250(3) Uani d 1 . .
H H6 0.410968 0.810802 0.822826 0.030 Uiso calc 1 . .
C C2 0.8844(2) 0.91214(8) 0.70692(18) 0.0246(3) Uani d 1 . .
H H2 0.832748 0.951166 0.742328 0.029 Uiso calc 1 . .
H H2A 0.927993 0.922573 0.619744 0.029 Uiso calc 1 . .
F F1A 0.2612(3) 0.83677(18) 0.3422(3) 0.0623(9) Uani d 0.662(3) A 1
C C4 0.6512(2) 0.76409(8) 0.58975(17) 0.0272(4) Uani d 1 . .
H H4 0.663465 0.731336 0.526009 0.033 Uiso calc 1 . .
F F2A 0.1745(3) 0.84329(14) 0.5476(2) 0.0524(7) Uani d 0.662(3) A 1
C C3 0.7663(2) 0.81476(9) 0.59933(18) 0.0283(4) Uani d 1 . .
H H3 0.858056 0.816631 0.541966 0.034 Uiso calc 1 . .
B B1A 0.2445(7) 0.8769(2) 0.4484(4) 0.0336(9) Uani d 0.662(3) A 1
F F3A 0.4096(3) 0.89999(11) 0.4970(2) 0.0540(7) Uani d 0.662(3) A 1
F F4A 0.1333(5) 0.92664(13) 0.4093(3) 0.0938(13) Uani d 0.662(3) A 1
B B1B 0.1633(13) 0.8772(5) 0.4399(9) 0.037(2) Uani d 0.338(3) A 2
H H1B -0.259900 0.581900 0.413100 0.050 Uiso d 1 . .
F F1B 0.2530(6) 0.9024(3) 0.5528(4) 0.0615(15) Uani d 0.338(3) A 2
F F2B 0.2596(6) 0.8794(4) 0.3323(4) 0.0537(15) Uani d 0.338(3) A 2
F F3B 0.1320(8) 0.8129(3) 0.4697(7) 0.0718(17) Uani d 0.338(3) A 2
F F4B 0.0007(6) 0.9038(2) 0.4137(3) 0.0508(13) Uani d 0.338(3) A 2
O O5B 0.5838(6) 0.9583(2) 0.5161(4) 0.0446(11) Uani d 0.352(2) B 2
O O5A -0.1551(12) 0.9609(5) 0.4223(9) 0.036(2) Uani d 0.148(2) C 1

loop_
_atom_site_aniso_label
_atom_site_aniso_U_11
_atom_site_aniso_U_22
_atom_site_aniso_U_33
_atom_site_aniso_U_12
_atom_site_aniso_U_13
_atom_site_aniso_U_23
O4 0.0198(6) 0.0195(6) 0.0340(6) -0.0016(4) -0.0005(5) 0.0036(5)
O3 0.0219(6) 0.0218(6) 0.0396(7) -0.0056(5) 0.0020(5) 0.0037(5)
C14 0.0158(7) 0.0200(7) 0.0285(8) -0.0005(6) 0.0057(6) -0.0001(6)
C13 0.0203(8) 0.0192(7) 0.0303(8) -0.0010(6) 0.0034(6) 0.0037(6)
N2 0.0172(6) 0.0193(6) 0.0251(7) -0.0003(5) 0.0008(5) -0.0002(5)
C10 0.0166(7) 0.0206(7) 0.0297(8) 0.0028(6) 0.0005(6) -0.0042(6)
C9 0.0168(7) 0.0238(8) 0.0294(8) 0.0001(6) 0.0024(6) -0.0057(6)
C8 0.0192(7) 0.0204(8) 0.0236(7) -0.0014(6) 0.0002(6) -0.0026(6)
C5 0.0183(7) 0.0201(7) 0.0273(8) -0.0001(6) -0.0016(6) -0.0016(6)
N1 0.0200(7) 0.0181(6) 0.0294(7) -0.0015(5) -0.0019(5) -0.0004(5)
C12 0.0213(8) 0.0194(8) 0.0339(9) 0.0018(6) 0.0022(6) -0.0047(7)
C7 0.0216(8) 0.0204(8) 0.0330(9) 0.0016(6) 0.0005(6) -0.0059(7)
C1 0.0185(7) 0.0186(7) 0.0260(8) -0.0003(6) 0.0053(6) -0.0016(6)
O1 0.0262(6) 0.0195(6) 0.0438(7) -0.0050(5) -0.0087(5) 0.0016(5)
O2 0.0231(6) 0.0179(6) 0.0311(6) -0.0008(4) 0.0021(5) 0.0012(5)
C11 0.0190(8) 0.0229(8) 0.0322(8) 0.0025(6) 0.0046(6) -0.0045(7)
C6 0.0198(8) 0.0229(8) 0.0325(9) 0.0007(6) 0.0041(6) -0.0048(7)
C2 0.0216(8) 0.0176(7) 0.0338(9) -0.0031(6) -0.0011(6) 0.0010(6)
F1A 0.0304(11) 0.099(2) 0.0589(15) -0.0085(14) 0.0125(10) -0.0396(17)
C4 0.0267(9) 0.0260(8) 0.0291(8) -0.0052(7) 0.0044(7) -0.0081(7)
F2A 0.0353(11) 0.0829(18) 0.0405(11) -0.0104(11) 0.0127(9) 0.0096(12)
C3 0.0265(9) 0.0294(9) 0.0294(9) -0.0051(7) 0.0054(7) -0.0055(7)
B1A 0.034(2) 0.0352(19) 0.032(2) 0.000(2) 0.007(2) 0.0040(14)
F3A 0.0532(13) 0.0619(14) 0.0449(11) -0.0261(10) -0.0073(9) 0.0120(10)
F4A 0.122(3) 0.0458(15) 0.103(2) 0.0258(17) -0.054(2) 0.0037(14)
B1B 0.028(4) 0.058(5) 0.026(4) -0.009(5) 0.011(4) -0.004(3)
F1B 0.049(3) 0.100(4) 0.034(2) 0.000(2) -0.0034(17) -0.020(2)
F2B 0.033(2) 0.103(4) 0.0269(19) -0.027(3) 0.0100(15) -0.006(3)
F3B 0.075(4) 0.059(3) 0.085(4) -0.002(3) 0.026(3) 0.021(3)
F4B 0.038(2) 0.091(3) 0.0237(17) 0.009(2) 0.0002(14) -0.0136(18)
O5B 0.050(3) 0.041(2) 0.041(2) -0.004(2) -0.0052(19) 0.0051(19)
O5A 0.040(5) 0.037(5) 0.030(4) -0.001(4) 0.000(4) 0.002(4)

loop_
_atom_type_symbol
_atom_type_description
_atom_type_scat_dispersion_real
_atom_type_scat_dispersion_imag
_atom_type_scat_source
C C 0.0033 0.0016 'International Tables Vol C Tables 4.2.6.8 and 6.1.1.4'
H H 0.0000 0.0000 'International Tables Vol C Tables 4.2.6.8 and 6.1.1.4'
O O 0.0106 0.0060 'International Tables Vol C Tables 4.2.6.8 and 6.1.1.4'
N N 0.0061 0.0033 'International Tables Vol C Tables 4.2.6.8 and 6.1.1.4'
B B 0.0013 0.0007 'International Tables Vol C Tables 4.2.6.8 and 6.1.1.4'
F F 0.0171 0.0103 'International Tables Vol C Tables 4.2.6.8 and 6.1.1.4'

loop_
_geom_angle_atom_site_label_1
_geom_angle_atom_site_label_2
_geom_angle_atom_site_label_3
_geom_angle_site_symmetry_1
_geom_angle_site_symmetry_3
_geom_angle
_geom_angle_publ_flag
C14 O4 H1B . . 109.7 ?
O3 C14 O4 . . 126.40(15) ?
O3 C14 C13 . . 116.20(14) ?
O4 C14 C13 . . 117.40(14) ?
N2 C13 C14 . . 113.73(13) ?
N2 C13 H13 . . 108.8 ?
C14 C13 H13 . . 108.8 ?
N2 C13 H13A . . 108.8 ?
C14 C13 H13A . . 108.8 ?
H13 C13 H13A . . 107.7 ?
C10 N2 C11 . . 121.13(14) ?
C10 N2 C13 . . 120.19(13) ?
C11 N2 C13 . . 118.68(13) ?
N2 C10 C9 . . 120.27(15) ?
N2 C10 H10 . . 119.9 ?
C9 C10 H10 . . 119.9 ?
C10 C9 C8 . . 119.83(14) ?
C10 C9 H9 . . 120.1 ?
C8 C9 H9 . . 120.1 ?
C9 C8 C12 . . 118.34(15) ?
C9 C8 C5 . . 121.34(14) ?
C12 C8 C5 . . 120.25(14) ?
C4 C5 C6 . . 118.07(15) ?
C4 C5 C8 . . 121.48(15) ?
C6 C5 C8 . . 120.43(15) ?
C3 N1 C7 . . 121.07(14) ?
C3 N1 C2 . . 119.89(14) ?
C7 N1 C2 . . 118.82(14) ?
C11 C12 C8 . . 119.80(15) ?
C11 C12 H12 . . 120.1 ?
C8 C12 H12 . . 120.1 ?
N1 C7 C6 . . 120.23(15) ?
N1 C7 H7 . . 119.9 ?
C6 C7 H7 . . 119.9 ?
O2 C1 O1 . . 126.19(15) ?
O2 C1 C2 . . 121.66(14) ?
O1 C1 C2 . . 112.15(13) ?
N2 C11 C12 . . 120.56(15) ?
N2 C11 H11 . . 119.7 ?
C12 C11 H11 . . 119.7 ?
C7 C6 C5 . . 120.26(15) ?
C7 C6 H6 . . 119.9 ?
C5 C6 H6 . . 119.9 ?
N1 C2 C1 . . 109.32(13) ?
N1 C2 H2 . . 109.8 ?
C1 C2 H2 . . 109.8 ?
N1 C2 H2A . . 109.8 ?
C1 C2 H2A . . 109.8 ?
H2 C2 H2A . . 108.3 ?
C3 C4 C5 . . 119.62(16) ?
C3 C4 H4 . . 120.2 ?
C5 C4 H4 . . 120.2 ?
N1 C3 C4 . . 120.75(16) ?
N1 C3 H3 . . 119.6 ?
C4 C3 H3 . . 119.6 ?
F2A B1A F1A . . 108.7(4) ?
F2A B1A F4A . . 108.8(4) ?
F1A B1A F4A . . 109.9(4) ?
F2A B1A F3A . . 109.0(3) ?
F1A B1A F3A . . 109.7(4) ?
F4A B1A F3A . . 110.7(4) ?
F2B B1B F4B . . 112.4(7) ?
F2B B1B F1B . . 111.9(7) ?
F4B B1B F1B . . 112.4(7) ?
F2B B1B F3B . . 108.5(8) ?
F4B B1B F3B . . 105.1(7) ?
F1B B1B F3B . . 106.0(8) ?

loop_
_geom_bond_atom_site_label_1
_geom_bond_atom_site_label_2
_geom_bond_site_symmetry_2
_geom_bond_distance
_geom_bond_publ_flag
O4 C14 . 1.287(2) ?
O4 H1B . 1.4248 ?
O3 C14 . 1.2350(19) ?
C14 C13 . 1.529(2) ?
C13 N2 . 1.480(2) ?
C13 H13 . 0.9900 ?
C13 H13A . 0.9900 ?
N2 C10 . 1.349(2) ?
N2 C11 . 1.353(2) ?
C10 C9 . 1.384(2) ?
C10 H10 . 0.9500 ?
C9 C8 . 1.398(2) ?
C9 H9 . 0.9500 ?
C8 C12 . 1.399(2) ?
C8 C5 . 1.486(2) ?
C5 C4 . 1.396(2) ?
C5 C6 . 1.400(2) ?
N1 C3 . 1.348(2) ?
N1 C7 . 1.349(2) ?
N1 C2 . 1.479(2) ?
C12 C11 . 1.376(2) ?
C12 H12 . 0.9500 ?
C7 C6 . 1.376(2) ?
C7 H7 . 0.9500 ?
C1 O2 . 1.2226(19) ?
C1 O1 . 1.2944(19) ?
C1 C2 . 1.528(2) ?
C11 H11 . 0.9500 ?
C6 H6 . 0.9500 ?
C2 H2 . 0.9900 ?
C2 H2A . 0.9900 ?
F1A B1A . 1.375(5) ?
C4 C3 . 1.381(2) ?
C4 H4 . 0.9500 ?
F2A B1A . 1.370(5) ?
C3 H3 . 0.9500 ?
B1A F4A . 1.384(5) ?
B1A F3A . 1.404(6) ?
B1B F2B . 1.364(9) ?
B1B F4B . 1.372(12) ?
B1B F1B . 1.380(10) ?
B1B F3B . 1.406(11) ?

loop_
_geom_hbond_atom_site_label_D
_geom_hbond_atom_site_label_H
_geom_hbond_atom_site_label_A
_geom_hbond_site_symmetry_A
_geom_hbond_distance_DH
_geom_hbond_distance_HA
_geom_hbond_distance_DA
_geom_hbond_angle_DHA
_geom_hbond_publ_flag
C13 H13A O1 2_646 0.99 2.43 3.387(2) 161.2 no
C10 H10 O3 3_566 0.95 2.61 3.126(2) 114.2 no
C10 H10 O1 2_646 0.95 2.51 3.362(2) 148.6 no
C12 H12 O2 1_455 0.95 2.28 3.188(2) 158.7 no
C7 H7 O3 2_556 0.95 2.34 3.208(2) 151.3 no
C2 H2 O3 2_556 0.99 2.36 3.231(2) 146.2 no
C4 H4 O2 4_575 0.95 2.41 3.278(2) 151.2 no
O4 H1B O2 4_475 1.42 2.39 3.3044(17) 118.1 no
O1 H1B O4 4_120 1.05 1.42 2.4694(18) 172.0 yes

loop_
_geom_torsion_atom_site_label_1
_geom_torsion_atom_site_label_2
_geom_torsion_atom_site_label_3
_geom_torsion_atom_site_label_4
_geom_torsion_site_symmetry_1
_geom_torsion_site_symmetry_2
_geom_torsion_site_symmetry_3
_geom_torsion_site_symmetry_4
_geom_torsion
_geom_torsion_publ_flag
O3 C14 C13 N2 . . . . 168.93(14) ?
O4 C14 C13 N2 . . . . -11.5(2) ?
C14 C13 N2 C10 . . . . -107.12(17) ?
C14 C13 N2 C11 . . . . 73.10(19) ?
C11 N2 C10 C9 . . . . 2.0(2) ?
C13 N2 C10 C9 . . . . -177.78(15) ?
N2 C10 C9 C8 . . . . -0.2(2) ?
C10 C9 C8 C12 . . . . -2.0(2) ?
C10 C9 C8 C5 . . . . 175.02(15) ?
C9 C8 C5 C4 . . . . 30.3(2) ?
C12 C8 C5 C4 . . . . -152.72(17) ?
C9 C8 C5 C6 . . . . -148.12(17) ?
C12 C8 C5 C6 . . . . 28.9(2) ?
C9 C8 C12 C11 . . . . 2.5(2) ?
C5 C8 C12 C11 . . . . -174.60(15) ?
C3 N1 C7 C6 . . . . 0.2(3) ?
C2 N1 C7 C6 . . . . -174.36(15) ?
C10 N2 C11 C12 . . . . -1.5(2) ?
C13 N2 C11 C12 . . . . 178.25(15) ?
C8 C12 C11 N2 . . . . -0.8(3) ?
N1 C7 C6 C5 . . . . 0.6(3) ?
C4 C5 C6 C7 . . . . -1.1(2) ?
C8 C5 C6 C7 . . . . 177.33(15) ?
C3 N1 C2 C1 . . . . -84.48(19) ?
C7 N1 C2 C1 . . . . 90.16(17) ?
O2 C1 C2 N1 . . . . 10.3(2) ?
O1 C1 C2 N1 . . . . -169.22(14) ?
C6 C5 C4 C3 . . . . 0.9(3) ?
C8 C5 C4 C3 . . . . -177.53(16) ?
C7 N1 C3 C4 . . . . -0.4(3) ?
C2 N1 C3 C4 . . . . 174.09(16) ?
C5 C4 C3 N1 . . . . -0.1(3) ?
